data_4123853
loop_
_publ_author_name
'Nakatsuka, Hiroshi'
'Yamamura, Tomoya'
'Shuto, Yoshihiro'
'Tanaka, Shinji'
'Yoshimura, Masahiro'
'Kitamura, Masato'

_publ_section_title
;
 Mechanism of Asymmetric Hydrogenation of Aromatic Ketones Catalyzed by a
 Combined System of Ru(\p-CH2C(CH3)CH2)2(cod) and the Chiral
 sp(2)N/sp(3)NH Hybrid Linear N4 Ligand Ph-BINAN-H-Py.
;
_journal_issue 25
_journal_name_full 'Journal of the American Chemical Society'
_journal_page_first 8138
_journal_page_last 8149
_journal_paper_doi 10.1021/jacs.5b02350
_journal_volume 137
_journal_year 2015
_chemical_formula_moiety 'C48 H37 F6 Mn N5 O6 S2'
_chemical_formula_sum 'C48 H37 F6 Mn N5 O6 S2'
_chemical_formula_weight 1012.90
_space_group_IT_number 19
_symmetry_cell_setting orthorhombic
_symmetry_Int_Tables_number 19
_symmetry_space_group_name_Hall 'P 2ac 2ab'
_symmetry_space_group_name_H-M 'P 21 21 21'
_atom_sites_solution_hydrogens geom
_atom_sites_solution_primary direct
_atom_sites_solution_secondary difmap
_cell_angle_alpha 90.0000
_cell_angle_beta 90.0000
_cell_angle_gamma 90.0000
_cell_formula_units_Z 4
_cell_length_a 13.543(3)
_cell_length_b 15.836(3)
_cell_length_c 21.530(4)
_cell_measurement_reflns_used 8980
_cell_measurement_temperature 173
_cell_measurement_theta_max 27.50
_cell_measurement_theta_min 3.00
_cell_volume 4617.5(16)
_computing_cell_refinement CrystalClear
_computing_data_collection 'CrystalClear (Rigaku Corp., 2000)'
_computing_data_reduction CrystalClear
_computing_molecular_graphics 'CrystalStructure 4.0'
_computing_publication_material 'CrystalStructure 4.0 (Rigaku, 2010)'
_computing_structure_refinement 'CRYSTALS (Carruthers, et al., 1999)'
_computing_structure_solution 'SIR92 (Altomare, et al., 1994)'
_diffrn_ambient_temperature 173
_diffrn_detector_area_resol_mean 29.257
_diffrn_measured_fraction_theta_full 0.993
_diffrn_measured_fraction_theta_max 0.993
_diffrn_measurement_device_type 'Rigaku Saturn70'
_diffrn_measurement_method \w
_diffrn_radiation_type 'Mo K\a'
_diffrn_radiation_wavelength 0.71070
_diffrn_reflns_av_R_equivalents 0.0253
_diffrn_reflns_limit_h_max 17
_diffrn_reflns_limit_h_min -17
_diffrn_reflns_limit_k_max 20
_diffrn_reflns_limit_k_min -19
_diffrn_reflns_limit_l_max 26
_diffrn_reflns_limit_l_min -27
_diffrn_reflns_number 35686
_diffrn_reflns_theta_full 27.48
_diffrn_reflns_theta_max 27.48
_diffrn_standards_number 0
_exptl_absorpt_coefficient_mu 0.456
_exptl_absorpt_correction_T_max 0.986
_exptl_absorpt_correction_T_min 0.875
_exptl_absorpt_correction_type multi-scan
_exptl_absorpt_process_details 'REQAB (Rigaku, 1998)'
_exptl_crystal_colour colorless
_exptl_crystal_density_diffrn 1.457
_exptl_crystal_density_method 'not measured'
_exptl_crystal_description prism
_exptl_crystal_F_000 2076.00
_exptl_crystal_size_max 0.060
_exptl_crystal_size_mid 0.030
_exptl_crystal_size_min 0.030
_refine_diff_density_max 0.310
_refine_diff_density_min -0.410
_refine_ls_extinction_coef -112(40)
_refine_ls_extinction_method 'Larson (1970) Crystallographic Computing eq. 22'
_refine_ls_goodness_of_fit_ref 3.618
_refine_ls_hydrogen_treatment noref
_refine_ls_number_parameters 651
_refine_ls_number_reflns 5647
_refine_ls_R_factor_gt 0.0330
_refine_ls_shift/su_max 0.000
_refine_ls_structure_factor_coef F
_refine_ls_weighting_details 'w = 1/\s^2^(Fo)'
_refine_ls_weighting_scheme sigma
_refine_ls_wR_factor_ref 0.0300
_reflns_number_gt 5647
_reflns_number_total 5792
_reflns_threshold_expression F>2.0\s(F)
_cod_data_source_file ja5b02350_si_004.cif
_cod_data_source_block Mn(OTf)2(Ph-BINAN-H-Py)
_cod_depositor_comments 'Adding full bibliography for 4123851--4123855.cif.'
_cod_database_code 4123853

loop_
_symmetry_equiv_pos_site_id
_symmetry_equiv_pos_as_xyz
1 +X,+Y,+Z
2 1/2+X,1/2-Y,-Z
3 -X,1/2+Y,1/2-Z
4 1/2-X,-Y,1/2+Z

loop_
_atom_site_label
_atom_site_type_symbol
_atom_site_fract_x
_atom_site_fract_y
_atom_site_fract_z
_atom_site_U_iso_or_equiv
_atom_site_adp_type
_atom_site_occupancy
_atom_site_symmetry_multiplicity
_atom_site_calc_flag
Mn(1) Mn 0.35350(3) 0.53812(2) 0.11363(2) 0.02213(10) Uani 1.0 4 d
S(2) S 0.22726(5) 0.71889(4) 0.14031(4) 0.03447(17) Uani 1.0 4 d
S(1) S 0.27793(6) 0.38991(5) 0.21258(3) 0.03357(17) Uani 1.0 4 d
F(1) F 0.09049(16) 0.38856(19) 0.23633(13) 0.1079(9) Uani 1.0 4 d
F(2) F 0.1655(2) 0.27503(18) 0.25919(15) 0.1417(12) Uani 1.0 4 d
F(3) F 0.13174(19) 0.30460(17) 0.16449(13) 0.1097(10) Uani 1.0 4 d
F(4) F 0.06140(13) 0.65929(14) 0.18525(10) 0.0677(7) Uani 1.0 4 d
F(5) F 0.08504(14) 0.63315(13) 0.08951(9) 0.0618(7) Uani 1.0 4 d
F(6) F 0.04320(13) 0.75726(12) 0.11717(11) 0.0709(7) Uani 1.0 4 d
O(6) O 0.23023(16) 0.77775(12) 0.19078(11) 0.0546(7) Uani 1.0 4 d
O(4) O 0.25285(15) 0.74750(13) 0.07920(11) 0.0518(7) Uani 1.0 4 d
O(2) O 0.27231(14) 0.63800(11) 0.15650(9) 0.0339(5) Uani 1.0 4 d
O(1) O 0.25940(13) 0.45047(12) 0.16349(9) 0.0377(6) Uani 1.0 4 d
O(3) O 0.29185(18) 0.42642(17) 0.27218(10) 0.0677(9) Uani 1.0 4 d
O(5) O 0.34713(18) 0.32592(13) 0.19462(11) 0.0590(8) Uani 1.0 4 d
N(2) N 0.42822(15) 0.63048(12) 0.04307(9) 0.0228(6) Uani 1.0 4 d
N(1) N 0.46106(15) 0.42815(12) 0.09199(9) 0.0220(5) Uani 1.0 4 d
N(4) N 0.26650(15) 0.52735(12) 0.02753(9) 0.0245(5) Uani 1.0 4 d
N(3) N 0.47429(15) 0.55170(13) 0.18220(9) 0.0243(6) Uani 1.0 4 d
N(5) N 0.3434(3) 0.7261(2) 0.3610(2) 0.1193(15) Uani 1.0 4 d
C(8) C 0.62447(18) 0.54109(16) -0.09722(11) 0.0266(7) Uani 1.0 4 d
C(4) C 0.46752(19) 0.35128(16) -0.07070(12) 0.0254(7) Uani 1.0 4 d
C(3) C 0.44863(18) 0.35469(15) -0.00886(12) 0.0220(7) Uani 1.0 4 d
C(2) C 0.48727(17) 0.42368(15) 0.02666(11) 0.0217(6) Uani 1.0 4 d
C(1) C 0.54440(18) 0.48545(14) -0.00034(12) 0.0211(7) Uani 1.0 4 d
C(18) C 0.74538(19) 0.47771(16) 0.04574(12) 0.0300(8) Uani 1.0 4 d
C(35) C 0.55229(18) 0.49997(16) 0.17759(11) 0.0234(7) Uani 1.0 4 d
C(9) C 0.56515(17) 0.48015(15) -0.06589(11) 0.0223(7) Uani 1.0 4 d
C(19) C 0.68903(18) 0.55240(15) 0.05425(11) 0.0231(6) Uani 1.0 4 d
C(22) C 0.4407(2) 0.22676(16) 0.05829(12) 0.0304(8) Uani 1.0 4 d
C(33) C 0.54258(19) 0.42335(16) 0.13738(12) 0.0269(7) Uani 1.0 4 d
C(28) C 0.5234(2) 0.81214(16) 0.15350(12) 0.0303(8) Uani 1.0 4 d
C(14) C 0.67665(19) 0.69307(16) 0.09864(12) 0.0273(7) Uani 1.0 4 d
C(5) C 0.54496(19) 0.40823(17) -0.16570(12) 0.0296(7) Uani 1.0 4 d
C(34) C 0.38652(18) 0.62429(16) -0.02020(12) 0.0269(7) Uani 1.0 4 d
C(12) C 0.53435(18) 0.62898(15) 0.05018(11) 0.0222(6) Uani 1.0 4 d
C(40) C 0.29618(18) 0.56943(16) -0.02363(12) 0.0251(7) Uani 1.0 4 d
C(27) C 0.52366(18) 0.77858(16) 0.09372(12) 0.0249(7) Uani 1.0 4 d
C(41) C 0.2438(2) 0.56272(17) -0.07920(12) 0.0340(8) Uani 1.0 4 d
C(10) C 0.52514(18) 0.41283(15) -0.10137(11) 0.0232(7) Uani 1.0 4 d
C(13) C 0.57996(18) 0.69997(15) 0.08025(11) 0.0232(7) Uani 1.0 4 d
C(39) C 0.4811(2) 0.61872(17) 0.22138(12) 0.0306(8) Uani 1.0 4 d
C(37) C 0.6442(2) 0.58288(18) 0.25067(12) 0.0370(8) Uani 1.0 4 d
C(11) C 0.58775(18) 0.55789(15) 0.03542(11) 0.0216(6) Uani 1.0 4 d
C(20) C 0.73254(19) 0.61962(16) 0.08815(12) 0.0265(7) Uani 1.0 4 d
C(21) C 0.39187(18) 0.28597(15) 0.02187(12) 0.0234(7) Uani 1.0 4 d
C(36) C 0.6384(2) 0.51434(16) 0.21145(12) 0.0305(7) Uani 1.0 4 d
C(15) C 0.82950(19) 0.60925(17) 0.11172(14) 0.0354(8) Uani 1.0 4 d
C(44) C 0.18388(19) 0.48063(17) 0.02394(13) 0.0324(8) Uani 1.0 4 d
C(23) C 0.3895(2) 0.16207(17) 0.08628(13) 0.0364(8) Uani 1.0 4 d
C(42) C 0.1604(2) 0.51462(18) -0.08194(13) 0.0410(9) Uani 1.0 4 d
C(6) C 0.5996(2) 0.46932(18) -0.19459(12) 0.0340(8) Uani 1.0 4 d
C(26) C 0.29052(19) 0.27859(16) 0.01415(13) 0.0324(8) Uani 1.0 4 d
C(32) C 0.4707(2) 0.82049(16) 0.04777(13) 0.0295(7) Uani 1.0 4 d
C(31) C 0.4164(2) 0.89198(17) 0.06162(15) 0.0366(8) Uani 1.0 4 d
C(7) C 0.6394(2) 0.53567(17) -0.15955(12) 0.0326(7) Uani 1.0 4 d
C(30) C 0.4142(2) 0.92257(17) 0.12174(15) 0.0381(8) Uani 1.0 4 d
C(17) C 0.8381(2) 0.46916(18) 0.07057(13) 0.0359(8) Uani 1.0 4 d
C(38) C 0.5637(2) 0.63519(18) 0.25590(13) 0.0350(8) Uani 1.0 4 d
C(43) C 0.1281(2) 0.47345(18) -0.02920(14) 0.0374(8) Uani 1.0 4 d
C(29) C 0.4693(2) 0.88396(18) 0.16710(14) 0.0382(9) Uani 1.0 4 d
C(25) C 0.2395(2) 0.21399(18) 0.04383(14) 0.0418(9) Uani 1.0 4 d
C(16) C 0.8798(2) 0.53559(19) 0.10432(14) 0.0409(9) Uani 1.0 4 d
C(24) C 0.2888(2) 0.15634(18) 0.07956(13) 0.0393(9) Uani 1.0 4 d
C(47) C 0.2229(2) 0.6251(2) 0.30843(16) 0.0640(10) Uani 1.0 4 d
C(46) C 0.0974(2) 0.6907(2) 0.13292(16) 0.0411(9) Uani 1.0 4 d
C(48) C 0.2910(2) 0.6814(2) 0.33769(18) 0.0620(10) Uani 1.0 4 d
C(45) C 0.1595(3) 0.3368(2) 0.2175(2) 0.0677(10) Uani 1.0 4 d
H(1) H 0.1843 0.5913 0.3382 0.0770 Uiso 1.0 4 d
H(2) H 0.2555 0.5831 0.2849 0.0770 Uiso 1.0 4 d
H(3) H 0.1664 0.6637 0.2853 0.0770 Uiso 1.0 4 d
H(4) H 0.2564 0.1116 0.0979 0.0470 Uiso 1.0 4 d
H(5) H 0.1744 0.2157 0.0392 0.0500 Uiso 1.0 4 d
H(6) H 0.5123 0.2356 0.0653 0.0370 Uiso 1.0 4 d
H(7) H 0.2607 0.3146 -0.0082 0.0390 Uiso 1.0 4 d
H(8) H 0.4401 0.3055 -0.0920 0.0300 Uiso 1.0 4 d
H(9) H 0.5175 0.3632 -0.1876 0.0350 Uiso 1.0 4 d
H(10) H 0.6095 0.4646 -0.2423 0.0410 Uiso 1.0 4 d
H(11) H 0.6768 0.5756 -0.1786 0.0390 Uiso 1.0 4 d
H(12) H 0.6550 0.5870 -0.0731 0.0320 Uiso 1.0 4 d
H(13) H 0.8543 0.6536 0.1340 0.0420 Uiso 1.0 4 d
H(14) H 0.9414 0.5338 0.1242 0.0490 Uiso 1.0 4 d
H(15) H 0.8761 0.4182 0.0635 0.0430 Uiso 1.0 4 d
H(16) H 0.7206 0.4313 0.0246 0.0360 Uiso 1.0 4 d
H(17) H 0.7089 0.7344 0.1174 0.0330 Uiso 1.0 4 d
H(18) H 0.4754 0.7999 0.0068 0.0350 Uiso 1.0 4 d
H(19) H 0.3848 0.9186 0.0296 0.0440 Uiso 1.0 4 d
H(20) H 0.3824 0.9684 0.1278 0.0460 Uiso 1.0 4 d
H(21) H 0.4692 0.9085 0.2106 0.0460 Uiso 1.0 4 d
H(22) H 0.5597 0.7864 0.1852 0.0360 Uiso 1.0 4 d
H(23) H 0.4217 0.6541 0.2235 0.0370 Uiso 1.0 4 d
H(24) H 0.5685 0.6810 0.2830 0.0420 Uiso 1.0 4 d
H(25) H 0.7046 0.5977 0.2697 0.0440 Uiso 1.0 4 d
H(26) H 0.6889 0.4840 0.2036 0.0360 Uiso 1.0 4 d
H(27) H 0.5266 0.3759 0.1635 0.0320 Uiso 1.0 4 d
H(28) H 0.6038 0.4109 0.1179 0.0320 Uiso 1.0 4 d
H(29) H 0.4247 0.3884 0.1020 0.0260 Uiso 1.0 4 d
H(30) H 0.4075 0.6750 0.0636 0.0270 Uiso 1.0 4 d
H(31) H 0.4366 0.6020 -0.0493 0.0320 Uiso 1.0 4 d
H(32) H 0.3701 0.6794 -0.0365 0.0320 Uiso 1.0 4 d
H(33) H 0.2653 0.5877 -0.1140 0.0410 Uiso 1.0 4 d
H(34) H 0.1257 0.5115 -0.1207 0.0490 Uiso 1.0 4 d
H(35) H 0.0743 0.4426 -0.0256 0.0450 Uiso 1.0 4 d
H(36) H 0.1688 0.4544 0.0594 0.0390 Uiso 1.0 4 d
H(37) H 0.4283 0.1178 0.1135 0.0440 Uiso 1.0 4 d

loop_
_atom_site_aniso_label
_atom_site_aniso_U_11
_atom_site_aniso_U_22
_atom_site_aniso_U_33
_atom_site_aniso_U_12
_atom_site_aniso_U_13
_atom_site_aniso_U_23
Mn(1) 0.02331(19) 0.02214(19) 0.02093(18) -0.00044(17) -0.00269(17) 0.00080(17)
S(2) 0.0261(3) 0.0270(3) 0.0503(4) 0.0027(3) -0.0013(3) 0.0010(3)
S(1) 0.0423(4) 0.0321(3) 0.0263(3) 0.0000(3) 0.0048(3) 0.0038(3)
F(1) 0.0508(13) 0.129(2) 0.144(2) -0.0137(16) 0.0422(15) -0.008(2)
F(2) 0.135(2) 0.118(2) 0.172(3) -0.043(2) 0.025(2) 0.096(2)
F(3) 0.099(2) 0.111(2) 0.119(2) -0.0655(18) 0.0028(17) -0.0347(18)
F(4) 0.0397(10) 0.0993(17) 0.0640(14) -0.0123(11) 0.0103(9) 0.0188(13)
F(5) 0.0470(11) 0.0691(13) 0.0694(13) -0.0125(10) -0.0140(10) -0.0090(12)
F(6) 0.0385(10) 0.0664(13) 0.1079(18) 0.0188(10) -0.0123(11) 0.0144(13)
O(6) 0.0500(13) 0.0350(11) 0.0787(17) 0.0082(11) -0.0065(12) -0.0223(12)
O(4) 0.0420(13) 0.0498(13) 0.0637(15) 0.0000(11) 0.0096(11) 0.0218(12)
O(2) 0.0350(10) 0.0293(9) 0.0374(11) 0.0103(8) -0.0026(9) -0.0031(9)
O(1) 0.0327(10) 0.0412(10) 0.0392(11) -0.0053(9) -0.0012(8) 0.0163(9)
O(3) 0.0819(18) 0.0925(19) 0.0288(12) 0.0007(16) 0.0007(11) -0.0149(13)
O(5) 0.0680(15) 0.0420(12) 0.0670(16) 0.0172(13) 0.0178(13) 0.0090(12)
N(2) 0.0251(11) 0.0203(11) 0.0231(11) -0.0001(9) -0.0011(9) -0.0024(9)
N(1) 0.0237(10) 0.0198(10) 0.0224(10) -0.0053(9) 0.0017(8) 0.0001(9)
N(4) 0.0273(10) 0.0216(10) 0.0246(10) -0.0004(9) -0.0047(9) 0.0006(9)
N(3) 0.0293(11) 0.0230(11) 0.0207(10) -0.0043(9) -0.0024(8) -0.0006(9)
N(5) 0.123(3) 0.113(3) 0.122(3) -0.051(3) -0.060(3) 0.024(2)
C(8) 0.0304(14) 0.0199(12) 0.0296(13) -0.0009(12) 0.0044(10) 0.0038(12)
C(4) 0.0287(13) 0.0187(12) 0.0288(14) -0.0008(11) -0.0058(11) -0.0068(11)
C(3) 0.0219(12) 0.0173(12) 0.0268(13) 0.0010(10) -0.0024(10) 0.0022(11)
C(2) 0.0242(12) 0.0189(12) 0.0219(12) 0.0020(10) -0.0014(10) -0.0004(10)
C(1) 0.0222(12) 0.0155(12) 0.0257(13) 0.0019(10) 0.0007(10) -0.0012(10)
C(18) 0.0281(14) 0.0273(14) 0.0345(15) -0.0027(11) 0.0044(11) -0.0039(12)
C(35) 0.0247(12) 0.0269(13) 0.0185(12) -0.0025(11) 0.0002(10) 0.0067(11)
C(9) 0.0222(12) 0.0204(13) 0.0243(12) 0.0024(10) 0.0000(10) -0.0009(11)
C(19) 0.0261(12) 0.0197(12) 0.0234(12) -0.0037(10) 0.0027(10) 0.0002(11)
C(22) 0.0378(15) 0.0260(14) 0.0275(14) -0.0031(12) -0.0040(12) 0.0000(12)
C(33) 0.0311(14) 0.0248(13) 0.0247(13) 0.0038(12) -0.0012(11) 0.0026(11)
C(28) 0.0404(15) 0.0247(14) 0.0257(14) 0.0002(12) -0.0017(12) -0.0016(12)
C(14) 0.0311(13) 0.0203(13) 0.0305(14) -0.0070(11) -0.0005(11) -0.0029(11)
C(5) 0.0327(14) 0.0291(14) 0.0270(14) -0.0013(12) -0.0021(12) -0.0042(12)
C(34) 0.0296(13) 0.0285(14) 0.0225(13) 0.0021(12) -0.0033(11) 0.0038(11)
C(12) 0.0255(12) 0.0202(12) 0.0208(12) -0.0033(10) 0.0002(10) 0.0030(10)
C(40) 0.0280(13) 0.0221(12) 0.0252(13) 0.0050(11) -0.0036(10) 0.0002(11)
C(27) 0.0284(13) 0.0177(12) 0.0287(13) -0.0043(11) 0.0021(11) -0.0014(11)
C(41) 0.0437(17) 0.0338(15) 0.0246(14) 0.0024(13) -0.0078(12) 0.0030(12)
C(10) 0.0239(12) 0.0209(13) 0.0248(13) 0.0022(10) -0.0009(10) -0.0006(10)
C(13) 0.0283(13) 0.0208(12) 0.0204(12) -0.0035(11) 0.0013(10) -0.0011(10)
C(39) 0.0374(15) 0.0297(14) 0.0246(14) -0.0005(13) -0.0007(12) -0.0029(12)
C(37) 0.0327(15) 0.0480(17) 0.0304(14) -0.0121(15) -0.0088(13) 0.0025(13)
C(11) 0.0255(12) 0.0203(13) 0.0191(11) -0.0046(10) 0.0034(10) 0.0000(10)
C(20) 0.0237(12) 0.0266(13) 0.0293(13) -0.0057(11) 0.0029(11) 0.0003(12)
C(21) 0.0282(13) 0.0181(12) 0.0238(13) -0.0035(11) 0.0010(10) -0.0055(11)
C(36) 0.0278(14) 0.0357(15) 0.0279(13) -0.0009(12) -0.0046(12) 0.0045(12)
C(15) 0.0282(14) 0.0336(15) 0.0443(16) -0.0071(12) -0.0038(13) -0.0042(15)
C(44) 0.0315(14) 0.0327(15) 0.0329(15) -0.0044(12) -0.0040(12) 0.0011(13)
C(23) 0.0593(19) 0.0254(14) 0.0246(14) -0.0099(14) -0.0023(13) 0.0009(12)
C(42) 0.0466(18) 0.0414(17) 0.0349(16) 0.0001(15) -0.0216(14) -0.0036(14)
C(6) 0.0426(16) 0.0358(15) 0.0237(13) -0.0001(14) 0.0052(12) 0.0020(13)
C(26) 0.0294(14) 0.0232(13) 0.0447(17) -0.0013(12) -0.0022(13) 0.0001(13)
C(32) 0.0399(15) 0.0214(13) 0.0273(14) -0.0053(12) -0.0036(12) -0.0001(12)
C(31) 0.0368(16) 0.0267(14) 0.0464(18) -0.0013(13) -0.0063(14) 0.0081(14)
C(7) 0.0361(14) 0.0287(13) 0.0330(14) -0.0003(14) 0.0082(12) 0.0046(13)
C(30) 0.0372(15) 0.0192(13) 0.058(2) 0.0044(12) 0.0072(15) -0.0053(14)
C(17) 0.0297(14) 0.0309(15) 0.0471(17) 0.0041(13) 0.0014(13) 0.0005(14)
C(38) 0.0522(18) 0.0295(15) 0.0232(14) -0.0071(14) -0.0101(13) -0.0039(12)
C(43) 0.0307(15) 0.0365(16) 0.0450(17) -0.0052(13) -0.0130(13) -0.0033(15)
C(29) 0.0517(18) 0.0296(15) 0.0334(16) -0.0002(15) 0.0091(14) -0.0097(13)
C(25) 0.0353(16) 0.0374(16) 0.0528(19) -0.0195(14) 0.0047(14) -0.0082(15)
C(16) 0.0260(14) 0.0449(17) 0.0519(18) -0.0010(14) -0.0038(13) 0.0006(16)
C(24) 0.055(2) 0.0300(15) 0.0328(16) -0.0208(15) 0.0076(14) -0.0021(13)
C(47) 0.057(2) 0.082(2) 0.053(2) -0.011(2) 0.0034(18) -0.007(2)
C(46) 0.0324(16) 0.0432(18) 0.0477(19) 0.0017(15) -0.0035(14) 0.0047(16)
C(48) 0.048(2) 0.080(2) 0.058(2) -0.010(2) -0.0106(18) 0.011(2)
C(45) 0.068(2) 0.056(2) 0.079(2) -0.021(2) 0.021(2) 0.015(2)

loop_
_atom_type_symbol
_atom_type_description
_atom_type_scat_dispersion_real
_atom_type_scat_dispersion_imag
_atom_type_scat_source
C C 0.0033 0.0016
;
International Tables for Crystallography
(1992, Vol. C, Tables 4.2.6.8 and 6.1.1.4)
;
H H 0.0000 0.0000
;
International Tables for Crystallography
(1992, Vol. C, Table 6.1.1.4)
;
F F 0.0171 0.0103
;
International Tables for Crystallography
(1992, Vol. C, Tables 4.2.6.8 and 6.1.1.4)
;
Mn Mn 0.3368 0.7283
;
International Tables for Crystallography
(1992, Vol. C, Tables 4.2.6.8 and 6.1.1.4)
;
N N 0.0061 0.0033
;
International Tables for Crystallography
(1992, Vol. C, Tables 4.2.6.8 and 6.1.1.4)
;
O O 0.0106 0.0060
;
International Tables for Crystallography
(1992, Vol. C, Tables 4.2.6.8 and 6.1.1.4)
;
S S 0.1246 0.1234
;
International Tables for Crystallography
(1992, Vol. C, Tables 4.2.6.8 and 6.1.1.4)
;

loop_
_geom_angle_atom_site_label_1
_geom_angle_atom_site_label_2
_geom_angle_atom_site_label_3
_geom_angle
_geom_angle_publ_flag
O(2) Mn(1) O(1) 87.57(8) yes
O(2) Mn(1) N(2) 92.31(7) yes
O(2) Mn(1) N(1) 165.19(8) yes
O(2) Mn(1) N(4) 98.37(8) yes
O(2) Mn(1) N(3) 91.16(8) yes
O(1) Mn(1) N(2) 167.41(8) yes
O(1) Mn(1) N(1) 89.31(8) yes
O(1) Mn(1) N(4) 93.02(8) yes
O(1) Mn(1) N(3) 99.57(8) yes
N(2) Mn(1) N(1) 93.86(7) yes
N(2) Mn(1) N(4) 74.53(8) yes
N(2) Mn(1) N(3) 93.02(8) yes
N(1) Mn(1) N(4) 96.25(8) yes
N(1) Mn(1) N(3) 75.09(8) yes
N(4) Mn(1) N(3) 164.52(8) yes
O(6) S(2) O(4) 118.93(13) yes
O(6) S(2) O(2) 112.20(13) yes
O(6) S(2) C(46) 104.65(15) yes
O(4) S(2) O(2) 113.26(13) yes
O(4) S(2) C(46) 103.33(15) yes
O(2) S(2) C(46) 102.07(13) yes
O(1) S(1) O(3) 114.37(14) yes
O(1) S(1) O(5) 112.60(13) yes
O(1) S(1) C(45) 101.32(15) yes
O(3) S(1) O(5) 116.41(15) yes
O(3) S(1) C(45) 104.68(17) yes
O(5) S(1) C(45) 105.43(15) yes
Mn(1) O(2) S(2) 139.56(13) yes
Mn(1) O(1) S(1) 133.07(12) yes
Mn(1) N(2) C(34) 113.07(15) yes
Mn(1) N(2) C(12) 110.55(14) yes
C(34) N(2) C(12) 118.45(19) yes
Mn(1) N(1) C(2) 112.64(14) yes
Mn(1) N(1) C(33) 112.06(15) yes
C(2) N(1) C(33) 117.1(2) yes
Mn(1) N(4) C(40) 119.31(16) yes
Mn(1) N(4) C(44) 122.44(17) yes
C(40) N(4) C(44) 118.2(3) yes
Mn(1) N(3) C(35) 118.26(16) yes
Mn(1) N(3) C(39) 122.68(17) yes
C(35) N(3) C(39) 118.0(3) yes
C(9) C(8) C(7) 120.5(3) yes
C(3) C(4) C(10) 122.4(3) yes
C(4) C(3) C(2) 119.0(3) yes
C(4) C(3) C(21) 120.3(3) yes
C(2) C(3) C(21) 120.6(3) yes
N(1) C(2) C(3) 117.7(2) yes
N(1) C(2) C(1) 120.8(3) yes
C(3) C(2) C(1) 121.5(3) yes
C(2) C(1) C(9) 118.8(3) yes
C(2) C(1) C(11) 123.1(3) yes
C(9) C(1) C(11) 118.1(2) yes
C(19) C(18) C(17) 121.6(3) yes
N(3) C(35) C(33) 118.0(3) yes
N(3) C(35) C(36) 121.4(3) yes
C(33) C(35) C(36) 120.6(3) yes
C(8) C(9) C(1) 122.3(3) yes
C(8) C(9) C(10) 118.0(3) yes
C(1) C(9) C(10) 119.8(2) yes
C(18) C(19) C(11) 121.9(3) yes
C(18) C(19) C(20) 117.9(3) yes
C(11) C(19) C(20) 119.8(3) yes
C(21) C(22) C(23) 120.6(3) yes
N(1) C(33) C(35) 114.0(2) yes
C(27) C(28) C(29) 120.7(3) yes
C(13) C(14) C(20) 122.2(3) yes
C(10) C(5) C(6) 120.8(3) yes
N(2) C(34) C(40) 113.3(2) yes
N(2) C(12) C(13) 117.5(2) yes
N(2) C(12) C(11) 120.8(2) yes
C(13) C(12) C(11) 121.2(3) yes
N(4) C(40) C(34) 119.2(3) yes
N(4) C(40) C(41) 120.7(3) yes
C(34) C(40) C(41) 120.0(3) yes
C(28) C(27) C(13) 120.0(3) yes
C(28) C(27) C(32) 118.3(3) yes
C(13) C(27) C(32) 121.7(3) yes
C(40) C(41) C(42) 120.1(3) yes
C(4) C(10) C(9) 118.5(3) yes
C(4) C(10) C(5) 121.9(3) yes
C(9) C(10) C(5) 119.6(3) yes
C(14) C(13) C(12) 118.5(3) yes
C(14) C(13) C(27) 119.9(3) yes
C(12) C(13) C(27) 121.5(3) yes
N(3) C(39) C(38) 122.8(3) yes
C(36) C(37) C(38) 118.7(3) yes
C(1) C(11) C(19) 118.2(2) yes
C(1) C(11) C(12) 122.6(3) yes
C(19) C(11) C(12) 119.2(3) yes
C(19) C(20) C(14) 118.7(3) yes
C(19) C(20) C(15) 118.8(3) yes
C(14) C(20) C(15) 122.5(3) yes
C(3) C(21) C(22) 119.9(3) yes
C(3) C(21) C(26) 121.3(3) yes
C(22) C(21) C(26) 118.8(3) yes
C(35) C(36) C(37) 119.8(3) yes
C(20) C(15) C(16) 121.4(3) yes
N(4) C(44) C(43) 123.4(3) yes
C(22) C(23) C(24) 120.2(3) yes
C(41) C(42) C(43) 119.4(3) yes
C(5) C(6) C(7) 119.6(3) yes
C(21) C(26) C(25) 119.9(3) yes
C(27) C(32) C(31) 120.8(3) yes
C(32) C(31) C(30) 120.0(3) yes
C(8) C(7) C(6) 121.4(3) yes
C(31) C(30) C(29) 119.9(3) yes
C(18) C(17) C(16) 119.9(3) yes
C(39) C(38) C(37) 119.3(3) yes
C(44) C(43) C(42) 118.1(3) yes
C(28) C(29) C(30) 120.2(3) yes
C(26) C(25) C(24) 120.5(3) yes
C(15) C(16) C(17) 120.3(3) yes
C(23) C(24) C(25) 120.0(3) yes
S(2) C(46) F(4) 111.9(3) yes
S(2) C(46) F(5) 110.8(2) yes
S(2) C(46) F(6) 111.2(2) yes
F(4) C(46) F(5) 107.3(3) yes
F(4) C(46) F(6) 108.2(3) yes
F(5) C(46) F(6) 107.3(3) yes
N(5) C(48) C(47) 179.1(4) yes
S(1) C(45) F(1) 111.1(3) yes
S(1) C(45) F(2) 109.0(3) yes
S(1) C(45) F(3) 112.6(3) yes
F(1) C(45) F(2) 107.2(4) yes
F(1) C(45) F(3) 108.1(4) yes
F(2) C(45) F(3) 108.7(3) yes
Mn(1) N(2) H(30) 92.11(14) no
C(34) N(2) H(30) 113.3(2) no
C(12) N(2) H(30) 106.1(2) no
Mn(1) N(1) H(29) 98.35(16) no
C(2) N(1) H(29) 111.1(2) no
C(33) N(1) H(29) 103.5(2) no
C(9) C(8) H(12) 119.1(3) no
C(7) C(8) H(12) 120.3(3) no
C(3) C(4) H(8) 115.9(3) no
C(10) C(4) H(8) 121.7(3) no
C(19) C(18) H(16) 121.9(3) no
C(17) C(18) H(16) 116.4(3) no
C(21) C(22) H(6) 117.1(3) no
C(23) C(22) H(6) 122.1(3) no
N(1) C(33) H(27) 105.0(3) no
N(1) C(33) H(28) 111.8(3) no
C(35) C(33) H(27) 108.3(3) no
C(35) C(33) H(28) 110.3(3) no
H(27) C(33) H(28) 107.0(3) no
C(27) C(28) H(22) 120.5(3) no
C(29) C(28) H(22) 118.8(3) no
C(13) C(14) H(17) 123.0(3) no
C(20) C(14) H(17) 114.8(3) no
C(10) C(5) H(9) 117.4(3) no
C(6) C(5) H(9) 121.8(3) no
N(2) C(34) H(31) 110.2(3) no
N(2) C(34) H(32) 111.3(3) no
C(40) C(34) H(31) 108.7(3) no
C(40) C(34) H(32) 108.5(3) no
H(31) C(34) H(32) 104.5(3) no
C(40) C(41) H(33) 121.2(3) no
C(42) C(41) H(33) 118.7(3) no
N(3) C(39) H(23) 114.8(3) no
C(38) C(39) H(23) 122.4(3) no
C(36) C(37) H(25) 120.7(3) no
C(38) C(37) H(25) 120.1(3) no
C(35) C(36) H(26) 118.4(3) no
C(37) C(36) H(26) 121.3(3) no
C(20) C(15) H(13) 116.0(3) no
C(16) C(15) H(13) 122.4(3) no
N(4) C(44) H(36) 113.4(3) no
C(43) C(44) H(36) 123.2(3) no
C(22) C(23) H(37) 119.2(3) no
C(24) C(23) H(37) 120.6(3) no
C(41) C(42) H(34) 118.2(3) no
C(43) C(42) H(34) 122.4(3) no
C(5) C(6) H(10) 118.0(3) no
C(7) C(6) H(10) 122.5(3) no
C(21) C(26) H(7) 118.8(3) no
C(25) C(26) H(7) 121.2(3) no
C(27) C(32) H(18) 117.8(3) no
C(31) C(32) H(18) 121.4(3) no
C(32) C(31) H(19) 117.6(3) no
C(30) C(31) H(19) 122.3(3) no
C(8) C(7) H(11) 119.0(3) no
C(6) C(7) H(11) 119.6(3) no
C(31) C(30) H(20) 116.9(3) no
C(29) C(30) H(20) 123.0(4) no
C(18) C(17) H(15) 120.5(3) no
C(16) C(17) H(15) 119.6(3) no
C(39) C(38) H(24) 123.0(3) no
C(37) C(38) H(24) 117.7(3) no
C(44) C(43) H(35) 115.3(3) no
C(42) C(43) H(35) 126.6(3) no
C(28) C(29) H(21) 120.7(3) no
C(30) C(29) H(21) 119.1(3) no
C(26) C(25) H(5) 114.8(3) no
C(24) C(25) H(5) 124.6(3) no
C(15) C(16) H(14) 114.7(3) no
C(17) C(16) H(14) 125.0(3) no
C(23) C(24) H(4) 118.5(3) no
C(25) C(24) H(4) 121.4(3) no
C(48) C(47) H(1) 113.2(4) no
C(48) C(47) H(2) 111.9(3) no
C(48) C(47) H(3) 107.6(3) no
H(1) C(47) H(2) 102.4(3) no
H(1) C(47) H(3) 103.2(3) no
H(2) C(47) H(3) 118.3(4) no

loop_
_geom_bond_atom_site_label_1
_geom_bond_atom_site_label_2
_geom_bond_distance
_geom_bond_publ_flag
Mn(1) O(2) 2.1361(19) yes
Mn(1) O(1) 2.169(2) yes
Mn(1) N(2) 2.339(2) yes
Mn(1) N(1) 2.318(2) yes
Mn(1) N(4) 2.203(2) yes
Mn(1) N(3) 2.214(2) yes
S(2) O(6) 1.432(3) yes
S(2) O(4) 1.434(3) yes
S(2) O(2) 1.461(2) yes
S(2) C(46) 1.821(3) yes
S(1) O(1) 1.449(2) yes
S(1) O(3) 1.420(3) yes
S(1) O(5) 1.433(3) yes
S(1) C(45) 1.814(4) yes
F(1) C(45) 1.308(5) yes
F(2) C(45) 1.330(5) yes
F(3) C(45) 1.305(5) yes
F(4) C(46) 1.325(4) yes
F(5) C(46) 1.316(4) yes
F(6) C(46) 1.328(4) yes
N(2) C(34) 1.478(4) yes
N(2) C(12) 1.446(4) yes
N(1) C(2) 1.452(3) yes
N(1) C(33) 1.476(4) yes
N(4) C(40) 1.349(4) yes
N(4) C(44) 1.344(4) yes
N(3) C(35) 1.340(4) yes
N(3) C(39) 1.359(4) yes
N(5) C(48) 1.121(5) yes
C(8) C(9) 1.425(4) yes
C(8) C(7) 1.360(4) yes
C(4) C(3) 1.357(4) yes
C(4) C(10) 1.412(4) yes
C(3) C(2) 1.433(4) yes
C(3) C(21) 1.488(4) yes
C(2) C(1) 1.376(4) yes
C(1) C(9) 1.441(4) yes
C(1) C(11) 1.501(4) yes
C(18) C(19) 1.419(4) yes
C(18) C(17) 1.371(4) yes
C(35) C(33) 1.496(4) yes
C(35) C(36) 1.394(4) yes
C(9) C(10) 1.419(4) yes
C(19) C(11) 1.433(4) yes
C(19) C(20) 1.419(4) yes
C(22) C(21) 1.390(4) yes
C(22) C(23) 1.376(4) yes
C(28) C(27) 1.392(4) yes
C(28) C(29) 1.384(4) yes
C(14) C(13) 1.372(4) yes
C(14) C(20) 1.406(4) yes
C(5) C(10) 1.413(4) yes
C(5) C(6) 1.368(4) yes
C(34) C(40) 1.502(4) yes
C(12) C(13) 1.437(4) yes
C(12) C(11) 1.375(4) yes
C(40) C(41) 1.395(4) yes
C(27) C(13) 1.488(4) yes
C(27) C(32) 1.391(4) yes
C(41) C(42) 1.364(4) yes
C(39) C(38) 1.368(4) yes
C(37) C(36) 1.377(4) yes
C(37) C(38) 1.374(4) yes
C(20) C(15) 1.417(4) yes
C(21) C(26) 1.388(4) yes
C(15) C(16) 1.360(4) yes
C(44) C(43) 1.376(4) yes
C(23) C(24) 1.374(4) yes
C(42) C(43) 1.380(4) yes
C(6) C(7) 1.401(4) yes
C(26) C(25) 1.390(4) yes
C(32) C(31) 1.383(4) yes
C(31) C(30) 1.382(5) yes
C(30) C(29) 1.373(5) yes
C(17) C(16) 1.398(4) yes
C(25) C(24) 1.368(4) yes
C(47) C(48) 1.429(5) yes
N(2) H(30) 0.878(2) no
N(1) H(29) 0.828(2) no
C(8) H(12) 0.984(3) no
C(4) H(8) 0.935(3) no
C(18) H(16) 0.927(3) no
C(22) H(6) 0.991(3) no
C(33) H(27) 0.963(3) no
C(33) H(28) 0.950(3) no
C(28) H(22) 0.935(3) no
C(14) H(17) 0.884(3) no
C(5) H(9) 0.932(3) no
C(34) H(31) 0.988(3) no
C(34) H(32) 0.967(3) no
C(41) H(33) 0.896(3) no
C(39) H(23) 0.981(3) no
C(37) H(25) 0.944(3) no
C(36) H(26) 0.853(3) no
C(15) H(13) 0.914(3) no
C(44) H(36) 0.893(3) no
C(23) H(37) 1.054(3) no
C(42) H(34) 0.959(3) no
C(6) H(10) 1.039(3) no
C(26) H(7) 0.848(3) no
C(32) H(18) 0.943(3) no
C(31) H(19) 0.914(3) no
C(7) H(11) 0.908(3) no
C(30) H(20) 0.854(3) no
C(17) H(15) 0.969(3) no
C(38) H(24) 0.933(3) no
C(43) H(35) 0.881(3) no
C(29) H(21) 1.014(3) no
C(25) H(5) 0.888(3) no
C(16) H(14) 0.938(3) no
C(24) H(4) 0.922(3) no
C(47) H(1) 0.985(4) no
C(47) H(2) 0.945(4) no
C(47) H(3) 1.099(3) no

loop_
_geom_contact_atom_site_label_1
_geom_contact_atom_site_label_2
_geom_contact_distance
_geom_contact_publ_flag
_geom_contact_site_symmetry_2
F(1) O(1) 2.942(3) no .
F(1) O(3) 2.897(4) no .
F(2) O(3) 2.959(4) no .
F(2) O(5) 2.938(4) no .
F(3) O(1) 2.885(4) no .
F(3) O(5) 3.007(4) no .
F(3) C(25) 3.307(4) no .
F(4) O(6) 2.960(3) no .
F(4) O(2) 2.942(3) no .
F(5) O(4) 2.914(3) no .
F(5) O(2) 2.919(3) no .
F(5) N(4) 3.260(3) no .
F(5) C(44) 3.101(4) no .
F(6) O(6) 3.005(3) no .
F(6) O(4) 2.959(3) no .
O(4) N(2) 3.111(3) no .
O(4) C(34) 3.415(4) no .
O(4) C(32) 3.240(4) no .
O(4) C(31) 3.207(4) no .
O(2) C(39) 3.169(4) no .
O(1) C(44) 3.210(4) no .
O(5) N(1) 3.144(3) no .
O(5) C(22) 3.562(4) no .
O(5) C(33) 3.302(4) no .
O(5) C(23) 3.536(4) no .
N(2) C(2) 3.390(3) no .
N(2) C(1) 2.937(3) no .
N(2) C(27) 2.891(4) no .
N(2) C(32) 3.065(4) no .
N(1) C(22) 3.282(4) no .
N(1) C(12) 3.451(3) no .
N(1) C(11) 2.941(4) no .
N(1) C(21) 2.868(4) no .
N(4) C(2) 3.411(4) no .
N(4) C(42) 2.768(4) no .
N(3) C(12) 3.200(4) no .
N(3) C(13) 3.518(4) no .
N(3) C(37) 2.777(4) no .
N(3) C(11) 3.515(4) no .
C(8) C(19) 3.381(4) no .
C(8) C(5) 2.786(4) no .
C(8) C(11) 2.911(4) no .
C(4) C(1) 2.809(4) no .
C(4) C(22) 3.425(4) no .
C(4) C(26) 3.226(4) no .
C(3) C(9) 2.819(4) no .
C(3) C(33) 3.566(4) no .
C(2) C(35) 3.577(4) no .
C(2) C(19) 3.460(4) no .
C(2) C(22) 3.254(4) no .
C(2) C(12) 3.352(4) no .
C(2) C(10) 2.809(4) no .
C(2) C(26) 3.529(4) no .
C(1) C(18) 2.900(4) no .
C(1) C(33) 3.124(4) no .
C(1) C(34) 3.097(4) no .
C(18) C(9) 3.426(4) no .
C(18) C(33) 3.490(4) no .
C(18) C(15) 2.767(4) no .
C(35) C(19) 3.342(4) no .
C(35) C(12) 3.429(4) no .
C(35) C(11) 3.231(4) no .
C(35) C(38) 2.730(4) no .
C(9) C(19) 3.289(4) no .
C(9) C(34) 3.468(4) no .
C(9) C(12) 3.460(4) no .
C(9) C(6) 2.815(4) no .
C(19) C(33) 3.364(4) no .
C(19) C(13) 2.821(4) no .
C(19) C(36) 3.505(4) no .
C(19) C(16) 2.812(4) no .
C(22) C(25) 2.750(4) no .
C(33) C(11) 3.120(4) no .
C(28) C(14) 3.043(4) no .
C(28) C(39) 3.442(4) no .
C(28) C(31) 2.759(4) no .
C(14) C(11) 2.808(4) no .
C(34) C(11) 3.157(4) no .
C(12) C(20) 2.810(4) no .
C(12) C(32) 3.153(4) no .
C(40) C(43) 2.740(4) no .
C(27) C(30) 2.786(4) no .
C(41) C(44) 2.698(4) no .
C(10) C(7) 2.783(4) no .
C(13) C(39) 3.561(4) no .
C(39) C(36) 2.705(4) no .
C(20) C(36) 3.384(4) no .
C(20) C(17) 2.804(4) no .
C(21) C(24) 2.776(4) no .
C(44) C(26) 3.517(4) no .
C(23) C(26) 2.759(4) no .
C(32) C(29) 2.759(4) no .
F(3) C(5) 3.570(4) no 2_455
F(4) C(16) 3.595(4) no 1_455
F(4) C(47) 3.480(4) no .
F(5) C(15) 3.514(4) no 1_455
F(5) C(32) 3.417(4) no 2_465
F(5) C(16) 3.196(4) no 1_455
F(6) C(8) 3.405(4) no 2_465
F(6) C(34) 3.518(4) no 2_465
O(6) C(7) 3.270(4) no 2_465
O(6) C(47) 3.503(4) no .
O(2) C(47) 3.345(4) no .
O(3) C(28) 3.478(4) no 3_645
O(3) C(41) 3.241(4) no 4_565
O(3) C(42) 3.340(4) no 4_565
O(3) C(29) 3.553(4) no 3_645
O(3) C(47) 3.373(5) no .
O(5) C(38) 3.423(4) no 3_645
N(5) C(22) 3.401(5) no 3_655
N(5) C(33) 3.485(5) no 3_655
C(8) F(6) 3.405(4) no 2_565
C(18) C(25) 3.597(4) no 2_555
C(18) C(24) 3.483(4) no 2_555
C(22) N(5) 3.401(5) no 3_645
C(33) N(5) 3.485(5) no 3_645
C(28) O(3) 3.478(4) no 3_655
C(5) F(3) 3.570(4) no 2_555
C(34) F(6) 3.518(4) no 2_565
C(41) O(3) 3.241(4) no 4_564
C(15) F(5) 3.514(4) no 1_655
C(23) C(38) 3.483(4) no 3_645
C(42) O(3) 3.340(4) no 4_564
C(42) C(30) 3.583(4) no 2_465
C(42) C(29) 3.555(4) no 2_465
C(32) F(5) 3.417(4) no 2_565
C(7) O(6) 3.270(4) no 2_565
C(30) C(42) 3.583(4) no 2_565
C(38) O(5) 3.423(4) no 3_655
C(38) C(23) 3.483(4) no 3_655
C(29) O(3) 3.553(4) no 3_655
C(29) C(42) 3.555(4) no 2_565
C(25) C(18) 3.597(4) no 2_455
C(16) F(4) 3.595(4) no 1_655
C(16) F(5) 3.196(4) no 1_655
C(24) C(18) 3.483(4) no 2_455
C(47) F(4) 3.480(4) no .
C(47) O(6) 3.503(4) no .
C(47) O(2) 3.345(4) no .
C(47) O(3) 3.373(5) no .
Mn(1) H(23) 3.1340(6) no .
Mn(1) H(36) 3.0623(7) no .
S(2) H(23) 3.3459(9) no .
S(2) H(30) 3.0281(9) no .
S(1) H(27) 3.5366(11) no .
S(1) H(29) 3.1016(9) no .
F(3) H(5) 3.097(3) no .
F(3) H(36) 3.316(3) no .
F(5) H(36) 3.118(2) no .
O(6) H(23) 3.325(3) no .
O(4) H(18) 3.493(3) no .
O(4) H(19) 3.417(3) no .
O(4) H(30) 2.412(2) no .
O(4) H(32) 3.145(3) no .
O(2) H(23) 2.498(2) no .
O(2) H(30) 2.774(2) no .
O(1) H(29) 2.7804(19) no .
O(1) H(36) 2.556(2) no .
O(5) H(27) 2.643(3) no .
O(5) H(29) 2.462(3) no .
N(2) H(18) 2.866(2) no .
N(1) H(6) 3.180(2) no .
N(4) H(7) 3.457(2) no .
N(4) H(29) 3.465(2) no .
N(4) H(30) 3.117(2) no .
N(4) H(31) 3.073(2) no .
N(4) H(32) 3.109(2) no .
N(4) H(33) 3.194(2) no .
N(4) H(35) 3.144(2) no .
N(3) H(24) 3.245(2) no .
N(3) H(26) 3.132(3) no .
N(3) H(27) 2.901(3) no .
N(3) H(28) 3.157(2) no .
N(3) H(29) 3.181(2) no .
N(3) H(30) 3.339(2) no .
N(5) H(1) 3.073(4) no .
N(5) H(2) 3.038(4) no .
N(5) H(3) 3.063(4) no .
C(8) H(10) 3.356(3) no .
C(8) H(16) 3.405(3) no .
C(8) H(31) 2.910(3) no .
C(4) H(6) 3.507(3) no .
C(4) H(7) 3.161(3) no .
C(4) H(9) 2.613(3) no .
C(3) H(6) 2.617(3) no .
C(3) H(7) 2.623(3) no .
C(3) H(28) 3.558(3) no .
C(3) H(29) 2.467(3) no .
C(2) H(6) 3.111(3) no .
C(2) H(8) 3.231(3) no .
C(2) H(16) 3.163(3) no .
C(2) H(27) 3.088(3) no .
C(2) H(28) 2.528(3) no .
C(2) H(31) 3.335(3) no .
C(1) H(12) 2.699(3) no .
C(1) H(16) 2.592(3) no .
C(1) H(28) 2.919(3) no .
C(1) H(29) 3.138(3) no .
C(1) H(31) 2.579(3) no .
C(18) H(12) 3.323(3) no .
C(18) H(14) 3.270(3) no .
C(18) H(26) 3.485(3) no .
C(18) H(28) 2.685(3) no .
C(35) H(23) 3.172(3) no .
C(35) H(25) 3.253(3) no .
C(35) H(29) 2.959(3) no .
C(9) H(8) 3.291(3) no .
C(9) H(9) 3.273(3) no .
C(9) H(11) 3.234(3) no .
C(9) H(16) 2.971(3) no .
C(9) H(31) 2.623(3) no .
C(19) H(12) 2.834(3) no .
C(19) H(13) 3.244(3) no .
C(19) H(15) 3.313(3) no .
C(19) H(17) 3.198(3) no .
C(19) H(26) 3.393(3) no .
C(19) H(28) 2.869(3) no .
C(22) H(4) 3.207(3) no .
C(22) H(7) 3.151(3) no .
C(22) H(8) 3.468(3) no .
C(22) H(27) 3.473(3) no .
C(22) H(29) 2.736(3) no .
C(33) H(6) 3.379(3) no .
C(33) H(16) 3.424(3) no .
C(33) H(26) 2.623(3) no .
C(28) H(17) 2.904(3) no .
C(28) H(18) 3.230(3) no .
C(28) H(20) 3.174(3) no .
C(28) H(23) 3.230(3) no .
C(28) H(24) 3.530(3) no .
C(28) H(30) 3.306(3) no .
C(14) H(13) 2.600(3) no .
C(14) H(22) 2.858(3) no .
C(5) H(8) 2.680(3) no .
C(5) H(11) 3.208(3) no .
C(34) H(18) 3.086(3) no .
C(34) H(33) 2.666(3) no .
C(12) H(12) 3.187(3) no .
C(12) H(17) 3.236(3) no .
C(12) H(18) 2.973(3) no .
C(12) H(31) 2.554(3) no .
C(12) H(32) 3.011(3) no .
C(40) H(30) 2.932(3) no .
C(40) H(34) 3.247(3) no .
C(40) H(36) 3.081(3) no .
C(27) H(17) 2.654(3) no .
C(27) H(19) 3.219(3) no .
C(27) H(21) 3.333(3) no .
C(27) H(30) 2.363(3) no .
C(41) H(31) 2.760(3) no .
C(41) H(32) 2.680(3) no .
C(41) H(35) 3.197(3) no .
C(41) H(36) 3.589(3) no .
C(10) H(10) 3.344(3) no .
C(10) H(12) 3.327(3) no .
C(10) H(31) 3.416(3) no .
C(13) H(18) 2.648(3) no .
C(13) H(22) 2.656(3) no .
C(13) H(30) 2.396(3) no .
C(39) H(22) 2.965(3) no .
C(39) H(25) 3.218(3) no .
C(39) H(26) 3.552(3) no .
C(37) H(23) 3.270(3) no .
C(11) H(12) 2.550(3) no .
C(11) H(16) 2.704(3) no .
C(11) H(28) 2.936(3) no .
C(11) H(30) 3.125(3) no .
C(11) H(31) 2.829(3) no .
C(20) H(14) 3.233(3) no .
C(20) H(16) 3.285(3) no .
C(20) H(26) 3.338(3) no .
C(21) H(5) 3.170(3) no .
C(21) H(8) 2.556(3) no .
C(21) H(29) 2.409(3) no .
C(21) H(37) 3.351(3) no .
C(36) H(24) 3.199(3) no .
C(36) H(27) 2.857(3) no .
C(36) H(28) 2.638(3) no .
C(15) H(15) 3.260(3) no .
C(15) H(17) 2.571(3) no .
C(15) H(26) 3.387(3) no .
C(44) H(7) 2.911(3) no .
C(44) H(33) 3.593(3) no .
C(44) H(34) 3.249(3) no .
C(23) H(5) 3.199(3) no .
C(42) H(36) 3.191(3) no .
C(6) H(12) 3.298(3) no .
C(26) H(4) 3.234(3) no .
C(26) H(6) 3.271(3) no .
C(26) H(8) 3.084(3) no .
C(26) H(29) 3.147(3) no .
C(26) H(36) 3.379(3) no .
C(32) H(20) 3.144(3) no .
C(32) H(22) 3.240(3) no .
C(32) H(30) 2.481(3) no .
C(32) H(32) 3.184(3) no .
C(31) H(21) 3.297(4) no .
C(31) H(30) 3.438(3) no .
C(7) H(9) 3.248(3) no .
C(30) H(18) 3.253(3) no .
C(30) H(22) 3.225(3) no .
C(17) H(13) 3.232(3) no .
C(17) H(26) 3.513(3) no .
C(17) H(28) 3.458(3) no .
C(38) H(22) 2.838(3) no .
C(38) H(26) 3.143(3) no .
C(43) H(7) 3.124(3) no .
C(43) H(33) 3.172(3) no .
C(29) H(19) 3.221(3) no .
C(25) H(37) 3.333(3) no .
C(16) H(16) 3.213(3) no .
C(16) H(26) 3.453(3) no .
C(24) H(6) 3.291(3) no .
C(24) H(7) 3.162(3) no .
H(4) H(5) 2.3554(3) no .
H(4) H(37) 2.3542(5) no .
H(5) H(7) 2.2046(3) no .
H(6) H(27) 3.0731(4) no .
H(6) H(28) 3.2442(5) no .
H(6) H(29) 2.8084(5) no .
H(6) H(37) 2.4189(3) no .
H(7) H(8) 3.0297(5) no .
H(7) H(29) 3.4537(5) no .
H(7) H(35) 3.2591(5) no .
H(7) H(36) 2.9272(4) no .
H(8) H(9) 2.4840(4) no .
H(9) H(10) 2.3490(3) no .
H(10) H(11) 2.4086(3) no .
H(11) H(12) 2.2976(5) no .
H(12) H(16) 3.3606(5) no .
H(12) H(31) 3.0112(7) no .
H(13) H(14) 2.2439(4) no .
H(13) H(17) 2.3754(4) no .
H(14) H(15) 2.4169(3) no .
H(15) H(16) 2.2758(5) no .
H(16) H(28) 2.5771(4) no .
H(17) H(22) 2.6252(4) no .
H(18) H(19) 2.2978(4) no .
H(18) H(30) 2.5007(4) no .
H(18) H(31) 3.3995(6) no .
H(18) H(32) 2.5582(4) no .
H(19) H(20) 2.2568(4) no .
H(20) H(21) 2.3366(3) no .
H(21) H(22) 2.3537(4) no .
H(22) H(23) 2.9261(4) no .
H(22) H(24) 2.6896(4) no .
H(23) H(24) 2.4031(4) no .
H(23) H(30) 3.4639(7) no .
H(24) H(25) 2.2846(4) no .
H(25) H(26) 2.3049(4) no .
H(26) H(27) 2.9167(5) no .
H(26) H(28) 2.4643(3) no .
H(27) H(29) 1.9227(3) no .
H(28) H(29) 2.4754(6) no .
H(30) H(31) 2.7203(5) no .
H(30) H(32) 2.2150(4) no .
H(31) H(33) 2.7155(5) no .
H(32) H(33) 2.6282(3) no .
H(33) H(34) 2.2475(4) no .
H(34) H(35) 2.4223(4) no .
H(35) H(36) 2.2410(4) no .
S(2) H(3) 3.3448(10) no .
S(2) H(11) 3.4261(9) no 2_465
S(2) H(12) 3.5356(9) no 2_465
S(1) H(2) 3.4462(10) no .
S(1) H(22) 3.5165(9) no 3_645
F(1) H(10) 3.599(3) no 4_565
F(2) H(9) 3.344(3) no 2_455
F(2) H(13) 3.010(3) no 3_645
F(2) H(17) 3.220(4) no 3_645
F(2) H(25) 3.372(3) no 3_645
F(3) H(8) 3.495(3) no 2_455
F(3) H(9) 3.115(3) no 2_455
F(4) H(3) 2.582(2) no .
F(4) H(9) 2.960(3) no 4_565
F(4) H(10) 3.412(2) no 4_565
F(4) H(13) 3.0153(19) no 1_455
F(4) H(14) 2.884(2) no 1_455
F(5) H(13) 3.284(2) no 1_455
F(5) H(14) 2.611(2) no 1_455
F(5) H(18) 2.762(2) no 2_465
F(6) H(11) 3.468(2) no 2_465
F(6) H(12) 3.046(2) no 2_465
F(6) H(13) 3.0612(19) no 1_455
F(6) H(18) 2.964(3) no 2_465
F(6) H(31) 3.031(2) no 2_465
F(6) H(32) 3.085(2) no 2_465
O(6) H(3) 2.855(3) no .
O(6) H(11) 2.447(2) no 2_465
O(6) H(12) 3.471(3) no 2_465
O(4) H(12) 2.940(2) no 2_465
O(2) H(2) 2.907(2) no .
O(2) H(3) 3.148(2) no .
O(1) H(2) 3.354(2) no .
O(3) H(1) 3.311(3) no .
O(3) H(2) 2.544(3) no .
O(3) H(21) 3.270(3) no 3_645
O(3) H(22) 3.131(3) no 3_645
O(3) H(33) 2.580(3) no 4_565
O(3) H(34) 2.745(3) no 4_565
O(5) H(21) 3.473(3) no 3_645
O(5) H(22) 2.946(3) no 3_645
O(5) H(24) 2.609(3) no 3_645
N(3) H(21) 3.325(2) no 3_645
N(5) H(6) 2.522(5) no 3_655
N(5) H(7) 3.215(5) no 4_565
N(5) H(23) 3.345(5) no .
N(5) H(24) 3.553(5) no .
N(5) H(27) 3.001(4) no 3_655
N(5) H(28) 3.047(4) no 3_655
N(5) H(37) 3.578(4) no 3_655
C(8) H(4) 3.007(3) no 2_555
C(8) H(20) 3.558(3) no 2_565
C(4) H(1) 2.984(3) no 4_564
C(4) H(3) 3.600(3) no 4_564
C(4) H(5) 3.072(3) no 2_555
C(3) H(5) 3.319(3) no 2_555
C(18) H(4) 3.404(3) no 2_555
C(18) H(19) 2.982(3) no 2_565
C(35) H(21) 2.825(3) no 3_645
C(9) H(4) 3.049(3) no 2_555
C(9) H(5) 3.484(3) no 2_555
C(19) H(19) 3.240(3) no 2_565
C(22) H(15) 3.593(3) no 2_455
C(22) H(24) 3.495(3) no 3_645
C(22) H(35) 3.311(3) no 2_555
C(33) H(21) 3.285(3) no 3_645
C(28) H(34) 3.197(3) no 2_565
C(14) H(32) 3.568(3) no 2_565
C(5) H(1) 3.106(3) no 4_564
C(5) H(3) 3.256(3) no 4_564
C(5) H(4) 3.229(3) no 2_555
C(41) H(1) 3.172(3) no 4_564
C(41) H(17) 3.350(3) no 2_465
C(10) H(1) 3.121(3) no 4_564
C(10) H(4) 3.157(3) no 2_555
C(10) H(5) 3.166(3) no 2_555
C(39) H(2) 3.395(3) no .
C(37) H(4) 3.556(3) no 3_655
C(37) H(10) 3.423(3) no 4_665
C(37) H(20) 3.204(3) no 3_645
C(37) H(21) 3.268(3) no 3_645
C(37) H(37) 3.134(3) no 3_655
C(20) H(19) 3.323(3) no 2_565
C(36) H(10) 3.572(3) no 4_665
C(36) H(20) 3.548(3) no 3_645
C(36) H(21) 2.784(3) no 3_645
C(15) H(10) 3.454(3) no 4_665
C(15) H(18) 3.533(3) no 2_565
C(15) H(19) 3.164(3) no 2_565
C(23) H(15) 3.471(3) no 2_455
C(23) H(20) 3.196(3) no 1_545
C(23) H(24) 2.887(3) no 3_645
C(23) H(25) 3.504(3) no 3_645
C(23) H(35) 3.274(3) no 2_555
C(42) H(1) 3.193(3) no 4_564
C(42) H(2) 3.451(3) no 4_564
C(6) H(4) 3.238(3) no 2_555
C(6) H(25) 2.958(3) no 4_664
C(26) H(16) 3.555(3) no 2_455
C(31) H(12) 3.564(3) no 2_465
C(31) H(34) 3.463(3) no 2_565
C(31) H(35) 3.469(3) no 2_565
C(7) H(4) 3.116(3) no 2_555
C(7) H(20) 3.362(3) no 2_565
C(7) H(25) 3.353(3) no 4_664
C(30) H(11) 3.440(3) no 2_465
C(30) H(34) 3.049(3) no 2_565
C(30) H(37) 3.103(3) no 1_565
C(17) H(19) 2.865(3) no 2_565
C(38) H(37) 2.827(3) no 3_655
C(43) H(37) 3.564(3) no 2_455
C(29) H(34) 2.868(3) no 2_565
C(25) H(16) 2.744(3) no 2_455
C(16) H(10) 3.305(3) no 4_665
C(16) H(19) 2.974(3) no 2_565
C(24) H(15) 3.504(3) no 2_455
C(24) H(16) 2.794(3) no 2_455
C(24) H(20) 3.398(3) no 1_545
C(24) H(24) 3.556(3) no 3_645
C(24) H(25) 3.377(3) no 3_645
C(47) H(8) 3.268(4) no 4_565
C(47) H(9) 3.262(3) no 4_565
C(47) H(23) 3.287(3) no .
C(47) H(34) 3.348(3) no 4_565
C(46) H(3) 3.438(4) no .
C(46) H(13) 3.344(3) no 1_455
C(46) H(14) 3.267(3) no 1_455
C(46) H(18) 3.435(4) no 2_465
C(48) H(6) 3.492(4) no 3_655
C(48) H(7) 3.392(4) no 4_565
C(48) H(8) 3.483(3) no 4_565
C(48) H(23) 3.060(4) no .
C(48) H(34) 3.377(4) no 4_565
H(1) O(3) 3.311(3) no .
H(1) C(4) 2.984(3) no 4_565
H(1) C(5) 3.106(3) no 4_565
H(1) C(41) 3.172(3) no 4_565
H(1) C(10) 3.121(3) no 4_565
H(1) C(42) 3.193(3) no 4_565
H(1) H(8) 2.7870(4) no 4_565
H(1) H(9) 2.8804(6) no 4_565
H(1) H(33) 3.0920(5) no 4_565
H(1) H(34) 3.1709(5) no 4_565
H(2) S(1) 3.4462(10) no .
H(2) O(2) 2.907(2) no .
H(2) O(1) 3.354(2) no .
H(2) O(3) 2.544(3) no .
H(2) C(39) 3.395(3) no .
H(2) C(42) 3.451(3) no 4_565
H(2) H(23) 2.8422(5) no .
H(2) H(33) 3.4833(5) no 4_565
H(2) H(34) 2.9939(4) no 4_565
H(3) S(2) 3.3448(10) no .
H(3) F(4) 2.582(2) no .
H(3) O(6) 2.855(3) no .
H(3) O(2) 3.148(2) no .
H(3) C(4) 3.600(3) no 4_565
H(3) C(5) 3.256(3) no 4_565
H(3) C(46) 3.438(4) no .
H(3) H(8) 3.0491(5) no 4_565
H(3) H(9) 2.5932(6) no 4_565
H(4) C(8) 3.007(3) no 2_455
H(4) C(18) 3.404(3) no 2_455
H(4) C(9) 3.049(3) no 2_455
H(4) C(5) 3.229(3) no 2_455
H(4) C(10) 3.157(3) no 2_455
H(4) C(37) 3.556(3) no 3_645
H(4) C(6) 3.238(3) no 2_455
H(4) C(7) 3.116(3) no 2_455
H(4) H(12) 3.4731(6) no 2_455
H(4) H(16) 2.7663(5) no 2_455
H(4) H(20) 2.9101(4) no 1_545
H(4) H(25) 2.9074(6) no 3_645
H(5) C(4) 3.072(3) no 2_455
H(5) C(3) 3.319(3) no 2_455
H(5) C(9) 3.484(3) no 2_455
H(5) C(10) 3.166(3) no 2_455
H(5) H(6) 3.2367(5) no 2_455
H(5) H(8) 3.3873(7) no 2_455
H(5) H(16) 2.7744(4) no 2_455
H(6) N(5) 2.522(5) no 3_645
H(6) C(48) 3.492(4) no 3_645
H(6) H(5) 3.2367(5) no 2_555
H(6) H(24) 3.5514(6) no 3_645
H(6) H(35) 3.0658(5) no 2_555
H(7) N(5) 3.215(5) no 4_564
H(7) C(48) 3.392(4) no 4_564
H(8) F(3) 3.495(3) no 2_555
H(8) C(47) 3.268(4) no 4_564
H(8) C(48) 3.483(3) no 4_564
H(8) H(1) 2.7870(4) no 4_564
H(8) H(3) 3.0491(5) no 4_564
H(8) H(5) 3.3873(7) no 2_555
H(9) F(2) 3.344(3) no 2_555
H(9) F(3) 3.115(3) no 2_555
H(9) F(4) 2.960(3) no 4_564
H(9) C(47) 3.262(3) no 4_564
H(9) H(1) 2.8804(6) no 4_564
H(9) H(3) 2.5932(6) no 4_564
H(10) F(1) 3.599(3) no 4_564
H(10) F(4) 3.412(2) no 4_564
H(10) C(37) 3.423(3) no 4_664
H(10) C(36) 3.572(3) no 4_664
H(10) C(15) 3.454(3) no 4_664
H(10) C(16) 3.305(3) no 4_664
H(10) H(13) 3.2920(5) no 4_664
H(10) H(14) 2.9559(6) no 4_664
H(10) H(25) 2.7164(6) no 4_664
H(10) H(26) 3.0779(6) no 4_664
H(11) S(2) 3.4261(9) no 2_565
H(11) F(6) 3.468(2) no 2_565
H(11) O(6) 2.447(2) no 2_565
H(11) C(30) 3.440(3) no 2_565
H(11) H(20) 3.0716(6) no 2_565
H(11) H(25) 3.3690(5) no 4_664
H(11) H(26) 3.2606(5) no 4_664
H(12) S(2) 3.5356(9) no 2_565
H(12) F(6) 3.046(2) no 2_565
H(12) O(6) 3.471(3) no 2_565
H(12) O(4) 2.940(2) no 2_565
H(12) C(31) 3.564(3) no 2_565
H(12) H(4) 3.4731(6) no 2_555
H(12) H(19) 3.2513(7) no 2_565
H(12) H(20) 3.4119(7) no 2_565
H(13) F(2) 3.010(3) no 3_655
H(13) F(4) 3.0153(19) no 1_655
H(13) F(5) 3.284(2) no 1_655
H(13) F(6) 3.0612(19) no 1_655
H(13) C(46) 3.344(3) no 1_655
H(13) H(10) 3.2920(5) no 4_665
H(13) H(18) 3.5244(6) no 2_565
H(13) H(32) 3.3832(5) no 2_565
H(14) F(4) 2.884(2) no 1_655
H(14) F(5) 2.611(2) no 1_655
H(14) C(46) 3.267(3) no 1_655
H(14) H(10) 2.9559(6) no 4_665
H(14) H(19) 3.4815(6) no 2_565
H(15) C(22) 3.593(3) no 2_555
H(15) C(23) 3.471(3) no 2_555
H(15) C(24) 3.504(3) no 2_555
H(15) H(19) 3.2728(5) no 2_565
H(15) H(35) 3.3218(6) no 1_655
H(16) C(26) 3.555(3) no 2_555
H(16) C(25) 2.744(3) no 2_555
H(16) C(24) 2.794(3) no 2_555
H(16) H(4) 2.7663(5) no 2_555
H(16) H(5) 2.7744(4) no 2_555
H(16) H(19) 3.4579(5) no 2_565
H(17) F(2) 3.220(4) no 3_655
H(17) C(41) 3.350(3) no 2_565
H(17) H(32) 3.1086(4) no 2_565
H(17) H(33) 2.9199(6) no 2_565
H(18) F(5) 2.762(2) no 2_565
H(18) F(6) 2.964(3) no 2_565
H(18) C(15) 3.533(3) no 2_465
H(18) C(46) 3.435(4) no 2_565
H(18) H(13) 3.5244(6) no 2_465
H(19) C(18) 2.982(3) no 2_465
H(19) C(19) 3.240(3) no 2_465
H(19) C(20) 3.323(3) no 2_465
H(19) C(15) 3.164(3) no 2_465
H(19) C(17) 2.865(3) no 2_465
H(19) C(16) 2.974(3) no 2_465
H(19) H(12) 3.2513(7) no 2_465
H(19) H(14) 3.4815(6) no 2_465
H(19) H(15) 3.2728(5) no 2_465
H(19) H(16) 3.4579(5) no 2_465
H(19) H(35) 3.3801(5) no 2_565
H(20) C(8) 3.558(3) no 2_465
H(20) C(37) 3.204(3) no 3_655
H(20) C(36) 3.548(3) no 3_655
H(20) C(23) 3.196(3) no 1_565
H(20) C(7) 3.362(3) no 2_465
H(20) C(24) 3.398(3) no 1_565
H(20) H(4) 2.9101(4) no 1_565
H(20) H(11) 3.0716(6) no 2_465
H(20) H(12) 3.4119(7) no 2_465
H(20) H(25) 3.2328(4) no 3_655
H(20) H(34) 3.3139(8) no 2_565
H(20) H(37) 2.4655(5) no 1_565
H(21) O(3) 3.270(3) no 3_655
H(21) O(5) 3.473(3) no 3_655
H(21) N(3) 3.325(2) no 3_655
H(21) C(35) 2.825(3) no 3_655
H(21) C(33) 3.285(3) no 3_655
H(21) C(37) 3.268(3) no 3_655
H(21) C(36) 2.784(3) no 3_655
H(21) H(26) 3.0703(4) no 3_655
H(21) H(27) 2.7599(5) no 3_655
H(21) H(34) 3.1374(4) no 2_565
H(22) S(1) 3.5165(9) no 3_655
H(22) O(3) 3.131(3) no 3_655
H(22) O(5) 2.946(3) no 3_655
H(23) N(5) 3.345(5) no .
H(23) C(47) 3.287(3) no .
H(23) C(48) 3.060(4) no .
H(23) H(2) 2.8422(5) no .
H(24) O(5) 2.609(3) no 3_655
H(24) N(5) 3.553(5) no .
H(24) C(22) 3.495(3) no 3_655
H(24) C(23) 2.887(3) no 3_655
H(24) C(24) 3.556(3) no 3_655
H(24) H(6) 3.5514(6) no 3_655
H(24) H(27) 3.5372(6) no 3_655
H(24) H(37) 2.4432(4) no 3_655
H(25) F(2) 3.372(3) no 3_655
H(25) C(23) 3.504(3) no 3_655
H(25) C(6) 2.958(3) no 4_665
H(25) C(7) 3.353(3) no 4_665
H(25) C(24) 3.377(3) no 3_655
H(25) H(4) 2.9074(6) no 3_655
H(25) H(10) 2.7164(6) no 4_665
H(25) H(11) 3.3690(5) no 4_665
H(25) H(20) 3.2328(4) no 3_645
H(25) H(37) 3.1088(5) no 3_655
H(26) H(10) 3.0779(6) no 4_665
H(26) H(11) 3.2606(5) no 4_665
H(26) H(21) 3.0703(4) no 3_645
H(27) N(5) 3.001(4) no 3_645
H(27) H(21) 2.7599(5) no 3_645
H(27) H(24) 3.5372(6) no 3_645
H(28) N(5) 3.047(4) no 3_645
H(31) F(6) 3.031(2) no 2_565
H(32) F(6) 3.085(2) no 2_565
H(32) C(14) 3.568(3) no 2_465
H(32) H(13) 3.3832(5) no 2_465
H(32) H(17) 3.1086(4) no 2_465
H(33) O(3) 2.580(3) no 4_564
H(33) H(1) 3.0920(5) no 4_564
H(33) H(2) 3.4833(5) no 4_564
H(33) H(17) 2.9199(6) no 2_465
H(34) O(3) 2.745(3) no 4_564
H(34) C(28) 3.197(3) no 2_465
H(34) C(31) 3.463(3) no 2_465
H(34) C(30) 3.049(3) no 2_465
H(34) C(29) 2.868(3) no 2_465
H(34) C(47) 3.348(3) no 4_564
H(34) C(48) 3.377(4) no 4_564
H(34) H(1) 3.1709(5) no 4_564
H(34) H(2) 2.9939(4) no 4_564
H(34) H(20) 3.3139(8) no 2_465
H(34) H(21) 3.1374(4) no 2_465
H(34) H(37) 3.3710(6) no 2_455
H(35) C(22) 3.311(3) no 2_455
H(35) C(23) 3.274(3) no 2_455
H(35) C(31) 3.469(3) no 2_465
H(35) H(6) 3.0658(5) no 2_455
H(35) H(15) 3.3218(6) no 1_455
H(35) H(19) 3.3801(5) no 2_465
H(35) H(37) 2.8993(4) no 2_455
H(37) N(5) 3.578(4) no 3_645
H(37) C(37) 3.134(3) no 3_645
H(37) C(30) 3.103(3) no 1_545
H(37) C(38) 2.827(3) no 3_645
H(37) C(43) 3.564(3) no 2_555
H(37) H(20) 2.4655(5) no 1_545
H(37) H(24) 2.4432(4) no 3_645
H(37) H(25) 3.1088(5) no 3_645
H(37) H(34) 3.3710(6) no 2_555
H(37) H(35) 2.8993(4) no 2_555

loop_
_geom_torsion_atom_site_label_1
_geom_torsion_atom_site_label_2
_geom_torsion_atom_site_label_3
_geom_torsion_atom_site_label_4
_geom_torsion
_geom_torsion_publ_flag
O(2) Mn(1) O(1) S(1) -113.67(16) no
O(1) Mn(1) O(2) S(2) -136.00(18) no
O(2) Mn(1) N(2) C(34) -104.80(12) no
O(2) Mn(1) N(2) C(12) 119.74(12) no
N(2) Mn(1) O(2) S(2) 31.40(19) no
O(2) Mn(1) N(4) C(40) 94.60(14) no
O(2) Mn(1) N(4) C(44) -84.90(15) no
N(4) Mn(1) O(2) S(2) -43.30(19) no
O(2) Mn(1) N(3) C(35) 179.70(14) no
O(2) Mn(1) N(3) C(39) -12.17(15) no
N(3) Mn(1) O(2) S(2) 124.47(18) no
O(1) Mn(1) N(1) C(2) 130.26(12) no
O(1) Mn(1) N(1) C(33) -95.16(12) no
N(1) Mn(1) O(1) S(1) 51.85(16) no
O(1) Mn(1) N(4) C(40) -177.42(13) no
O(1) Mn(1) N(4) C(44) 3.08(15) no
N(4) Mn(1) O(1) S(1) 148.07(16) no
O(1) Mn(1) N(3) C(35) 91.97(14) no
O(1) Mn(1) N(3) C(39) -99.90(15) no
N(3) Mn(1) O(1) S(1) -22.90(17) no
N(2) Mn(1) N(1) C(2) -37.54(12) no
N(2) Mn(1) N(1) C(33) 97.04(12) no
N(1) Mn(1) N(2) C(34) 88.67(12) no
N(1) Mn(1) N(2) C(12) -46.79(12) no
N(2) Mn(1) N(4) C(40) 4.51(12) no
N(2) Mn(1) N(4) C(44) -174.99(16) no
N(4) Mn(1) N(2) C(34) -6.75(11) no
N(4) Mn(1) N(2) C(12) -142.21(13) no
N(2) Mn(1) N(3) C(35) -87.93(14) no
N(2) Mn(1) N(3) C(39) 80.20(15) no
N(3) Mn(1) N(2) C(34) 163.91(12) no
N(3) Mn(1) N(2) C(12) 28.45(12) no
N(1) Mn(1) N(4) C(40) -87.78(14) no
N(1) Mn(1) N(4) C(44) 92.71(14) no
N(4) Mn(1) N(1) C(2) 37.30(13) no
N(4) Mn(1) N(1) C(33) 171.88(11) no
N(1) Mn(1) N(3) C(35) 5.27(13) no
N(1) Mn(1) N(3) C(39) 173.40(16) no
N(3) Mn(1) N(1) C(2) -129.64(13) no
N(3) Mn(1) N(1) C(33) 4.94(11) no
O(6) S(2) O(2) Mn(1) -147.71(17) no
O(6) S(2) C(46) F(4) -57.3(3) no
O(6) S(2) C(46) F(5) -176.97(19) no
O(6) S(2) C(46) F(6) 63.8(3) no
O(4) S(2) O(2) Mn(1) -9.6(3) no
O(4) S(2) C(46) F(4) 177.55(19) no
O(4) S(2) C(46) F(5) 57.9(3) no
O(4) S(2) C(46) F(6) -61.4(3) no
O(2) S(2) C(46) F(4) 59.8(3) no
O(2) S(2) C(46) F(5) -59.9(3) no
O(2) S(2) C(46) F(6) -179.1(2) no
C(46) S(2) O(2) Mn(1) 100.8(2) no
O(3) S(1) O(1) Mn(1) 74.9(2) no
O(5) S(1) O(1) Mn(1) -60.9(2) no
O(1) S(1) C(45) F(1) -65.3(3) no
O(1) S(1) C(45) F(2) 176.8(2) no
O(1) S(1) C(45) F(3) 56.1(3) no
C(45) S(1) O(1) Mn(1) -173.09(18) no
O(3) S(1) C(45) F(1) 53.9(3) no
O(3) S(1) C(45) F(2) -64.0(3) no
O(3) S(1) C(45) F(3) 175.3(3) no
O(5) S(1) C(45) F(1) 177.2(3) no
O(5) S(1) C(45) F(2) 59.3(3) no
O(5) S(1) C(45) F(3) -61.4(3) no
Mn(1) N(2) C(34) C(40) 8.2(3) no
Mn(1) N(2) C(12) C(13) -105.39(17) no
Mn(1) N(2) C(12) C(11) 67.0(3) no
C(34) N(2) C(12) C(13) 121.8(2) no
C(34) N(2) C(12) C(11) -65.8(3) no
C(12) N(2) C(34) C(40) 139.83(19) no
Mn(1) N(1) C(2) C(3) -109.43(17) no
Mn(1) N(1) C(2) C(1) 68.3(3) no
Mn(1) N(1) C(33) C(35) -13.5(3) no
C(2) N(1) C(33) C(35) 118.9(2) no
C(33) N(1) C(2) C(3) 118.4(2) no
C(33) N(1) C(2) C(1) -63.8(3) no
Mn(1) N(4) C(40) C(34) -1.5(3) no
Mn(1) N(4) C(40) C(41) 178.80(14) no
Mn(1) N(4) C(44) C(43) 179.57(15) no
C(40) N(4) C(44) C(43) 0.1(4) no
C(44) N(4) C(40) C(34) 178.1(2) no
C(44) N(4) C(40) C(41) -1.7(4) no
Mn(1) N(3) C(35) C(33) -14.9(3) no
Mn(1) N(3) C(35) C(36) 168.23(14) no
Mn(1) N(3) C(39) C(38) -168.14(15) no
C(35) N(3) C(39) C(38) 0.0(4) no
C(39) N(3) C(35) C(33) 176.40(19) no
C(39) N(3) C(35) C(36) -0.5(4) no
C(9) C(8) C(7) C(6) -1.8(4) no
C(7) C(8) C(9) C(1) -177.6(2) no
C(7) C(8) C(9) C(10) 1.9(4) no
C(3) C(4) C(10) C(9) 0.5(4) no
C(3) C(4) C(10) C(5) 179.5(2) no
C(10) C(4) C(3) C(2) 0.8(4) no
C(10) C(4) C(3) C(21) -176.8(2) no
C(4) C(3) C(2) N(1) 176.5(2) no
C(4) C(3) C(2) C(1) -1.2(4) no
C(4) C(3) C(21) C(22) 104.3(3) no
C(4) C(3) C(21) C(26) -74.5(3) no
C(2) C(3) C(21) C(22) -73.3(3) no
C(2) C(3) C(21) C(26) 107.8(3) no
C(21) C(3) C(2) N(1) -5.8(4) no
C(21) C(3) C(2) C(1) 176.5(2) no
N(1) C(2) C(1) C(9) -177.49(18) no
N(1) C(2) C(1) C(11) 3.4(4) no
C(3) C(2) C(1) C(9) 0.2(4) no
C(3) C(2) C(1) C(11) -178.9(2) no
C(2) C(1) C(9) C(8) -179.4(2) no
C(2) C(1) C(9) C(10) 1.2(4) no
C(2) C(1) C(11) C(19) 99.1(3) no
C(2) C(1) C(11) C(12) -81.4(3) no
C(9) C(1) C(11) C(19) -79.9(3) no
C(9) C(1) C(11) C(12) 99.5(3) no
C(11) C(1) C(9) C(8) -0.3(4) no
C(11) C(1) C(9) C(10) -179.70(19) no
C(19) C(18) C(17) C(16) -1.1(4) no
C(17) C(18) C(19) C(11) -171.9(3) no
C(17) C(18) C(19) C(20) 1.6(4) no
N(3) C(35) C(33) N(1) 19.0(3) no
N(3) C(35) C(36) C(37) 0.1(4) no
C(33) C(35) C(36) C(37) -176.7(2) no
C(36) C(35) C(33) N(1) -164.1(2) no
C(8) C(9) C(10) C(4) 179.01(19) no
C(8) C(9) C(10) C(5) 0.0(4) no
C(1) C(9) C(10) C(4) -1.5(4) no
C(1) C(9) C(10) C(5) 179.48(19) no
C(18) C(19) C(11) C(1) -6.6(4) no
C(18) C(19) C(11) C(12) 173.9(2) no
C(18) C(19) C(20) C(14) -178.1(2) no
C(18) C(19) C(20) C(15) 0.1(4) no
C(11) C(19) C(20) C(14) -4.5(4) no
C(11) C(19) C(20) C(15) 173.7(2) no
C(20) C(19) C(11) C(1) -180.0(2) no
C(20) C(19) C(11) C(12) 0.5(4) no
C(21) C(22) C(23) C(24) -1.4(4) no
C(23) C(22) C(21) C(3) -179.0(3) no
C(23) C(22) C(21) C(26) -0.1(4) no
C(27) C(28) C(29) C(30) 0.7(4) no
C(29) C(28) C(27) C(13) -178.3(3) no
C(29) C(28) C(27) C(32) 1.9(4) no
C(13) C(14) C(20) C(19) 3.7(4) no
C(13) C(14) C(20) C(15) -174.4(3) no
C(20) C(14) C(13) C(12) 1.0(4) no
C(20) C(14) C(13) C(27) 178.7(2) no
C(10) C(5) C(6) C(7) 2.3(4) no
C(6) C(5) C(10) C(4) 178.9(3) no
C(6) C(5) C(10) C(9) -2.1(4) no
N(2) C(34) C(40) N(4) -4.8(3) no
N(2) C(34) C(40) C(41) 174.92(19) no
N(2) C(12) C(13) C(14) 167.21(18) no
N(2) C(12) C(13) C(27) -10.5(4) no
N(2) C(12) C(11) C(1) 12.7(4) no
N(2) C(12) C(11) C(19) -167.80(18) no
C(13) C(12) C(11) C(1) -175.14(19) no
C(13) C(12) C(11) C(19) 4.3(4) no
C(11) C(12) C(13) C(14) -5.2(4) no
C(11) C(12) C(13) C(27) 177.2(2) no
N(4) C(40) C(41) C(42) 1.4(4) no
C(34) C(40) C(41) C(42) -178.4(2) no
C(28) C(27) C(13) C(14) -49.8(4) no
C(28) C(27) C(13) C(12) 127.8(3) no
C(28) C(27) C(32) C(31) -2.2(4) no
C(13) C(27) C(32) C(31) 178.0(2) no
C(32) C(27) C(13) C(14) 129.9(3) no
C(32) C(27) C(13) C(12) -52.4(4) no
C(40) C(41) C(42) C(43) 0.6(4) no
N(3) C(39) C(38) C(37) 0.8(4) no
C(36) C(37) C(38) C(39) -1.1(4) no
C(38) C(37) C(36) C(35) 0.7(4) no
C(19) C(20) C(15) C(16) -2.3(4) no
C(14) C(20) C(15) C(16) 175.8(3) no
C(3) C(21) C(26) C(25) -179.6(2) no
C(22) C(21) C(26) C(25) 1.5(4) no
C(20) C(15) C(16) C(17) 2.9(5) no
N(4) C(44) C(43) C(42) 1.8(4) no
C(22) C(23) C(24) C(25) 1.4(4) no
C(41) C(42) C(43) C(44) -2.1(4) no
C(5) C(6) C(7) C(8) -0.4(4) no
C(21) C(26) C(25) C(24) -1.5(4) no
C(27) C(32) C(31) C(30) -0.1(4) no
C(32) C(31) C(30) C(29) 2.7(4) no
C(31) C(30) C(29) C(28) -3.0(4) no
C(18) C(17) C(16) C(15) -1.2(4) no
C(26) C(25) C(24) C(23) -0.0(5) no
O(2) Mn(1) N(2) H(30) 11.65(15) no
O(1) Mn(1) N(1) H(29) 13.14(16) no
N(2) Mn(1) N(1) H(29) -154.66(15) no
N(1) Mn(1) N(2) H(30) -154.88(14) no
N(4) Mn(1) N(2) H(30) 109.70(15) no
N(3) Mn(1) N(2) H(30) -79.64(15) no
N(4) Mn(1) N(1) H(29) -79.82(16) no
N(3) Mn(1) N(1) H(29) 113.23(16) no
Mn(1) N(2) C(34) H(31) -113.9(2) no
Mn(1) N(2) C(34) H(32) 130.67(19) no
C(12) N(2) C(34) H(31) 17.8(3) no
C(12) N(2) C(34) H(32) -97.7(3) no
H(30) N(2) C(34) C(40) -94.9(3) no
H(30) N(2) C(34) H(31) 143.0(3) no
H(30) N(2) C(34) H(32) 27.6(3) no
H(30) N(2) C(12) C(13) -6.8(3) no
H(30) N(2) C(12) C(11) 165.61(19) no
Mn(1) N(1) C(33) H(27) 104.9(2) no
Mn(1) N(1) C(33) H(28) -139.45(19) no
C(2) N(1) C(33) H(27) -122.7(3) no
C(2) N(1) C(33) H(28) -7.1(4) no
H(29) N(1) C(2) C(3) -0.2(3) no
H(29) N(1) C(2) C(1) 177.58(19) no
H(29) N(1) C(33) C(35) -118.5(2) no
H(29) N(1) C(33) H(27) -0.1(3) no
H(29) N(1) C(33) H(28) 115.6(3) no
Mn(1) N(4) C(44) H(36) -0.7(4) no
C(40) N(4) C(44) H(36) 179.8(3) no
Mn(1) N(3) C(39) H(23) 12.7(4) no
C(35) N(3) C(39) H(23) -179.1(3) no
C(9) C(8) C(7) H(11) 179.2(3) no
H(12) C(8) C(9) C(1) 2.9(4) no
H(12) C(8) C(9) C(10) -177.6(2) no
H(12) C(8) C(7) C(6) 177.8(2) no
H(12) C(8) C(7) H(11) -1.3(5) no
H(8) C(4) C(3) C(2) -179.2(2) no
H(8) C(4) C(3) C(21) 3.1(4) no
H(8) C(4) C(10) C(9) -179.4(3) no
H(8) C(4) C(10) C(5) -0.4(4) no
C(19) C(18) C(17) H(15) -178.6(3) no
H(16) C(18) C(19) C(11) 5.5(4) no
H(16) C(18) C(19) C(20) 178.9(3) no
H(16) C(18) C(17) C(16) -178.6(3) no
H(16) C(18) C(17) H(15) 3.9(5) no
N(3) C(35) C(33) H(27) -97.5(3) no
N(3) C(35) C(33) H(28) 145.8(3) no
N(3) C(35) C(36) H(26) -171.9(3) no
C(33) C(35) C(36) H(26) 11.4(4) no
C(36) C(35) C(33) H(27) 79.4(3) no
C(36) C(35) C(33) H(28) -37.4(4) no
C(21) C(22) C(23) H(37) 179.7(3) no
H(6) C(22) C(21) C(3) 5.0(4) no
H(6) C(22) C(21) C(26) -176.1(2) no
H(6) C(22) C(23) C(24) 174.4(3) no
H(6) C(22) C(23) H(37) -4.5(5) no
C(27) C(28) C(29) H(21) -179.9(3) no
H(22) C(28) C(27) C(13) 1.5(4) no
H(22) C(28) C(27) C(32) -178.2(3) no
H(22) C(28) C(29) C(30) -179.1(3) no
H(22) C(28) C(29) H(21) 0.3(5) no
H(17) C(14) C(13) C(12) -179.9(3) no
H(17) C(14) C(13) C(27) -2.2(4) no
H(17) C(14) C(20) C(19) -175.4(3) no
H(17) C(14) C(20) C(15) 6.5(4) no
C(10) C(5) C(6) H(10) -177.3(3) no
H(9) C(5) C(10) C(4) 1.1(4) no
H(9) C(5) C(10) C(9) -180.0(2) no
H(9) C(5) C(6) C(7) -179.9(3) no
H(9) C(5) C(6) H(10) 0.5(5) no
H(31) C(34) C(40) N(4) 118.1(3) no
H(31) C(34) C(40) C(41) -62.2(3) no
H(32) C(34) C(40) N(4) -128.9(3) no
H(32) C(34) C(40) C(41) 50.9(3) no
N(4) C(40) C(41) H(33) -175.9(3) no
C(34) C(40) C(41) H(33) 4.4(5) no
C(28) C(27) C(32) H(18) 175.2(3) no
C(13) C(27) C(32) H(18) -4.6(4) no
C(40) C(41) C(42) H(34) 179.6(3) no
H(33) C(41) C(42) C(43) 177.9(3) no
H(33) C(41) C(42) H(34) -3.1(5) no
N(3) C(39) C(38) H(24) -179.7(3) no
H(23) C(39) C(38) C(37) 179.9(3) no
H(23) C(39) C(38) H(24) -0.6(5) no
C(36) C(37) C(38) H(24) 179.3(3) no
C(38) C(37) C(36) H(26) 172.4(3) no
H(25) C(37) C(36) C(35) -171.6(3) no
H(25) C(37) C(36) H(26) 0.1(5) no
H(25) C(37) C(38) C(39) 171.3(3) no
H(25) C(37) C(38) H(24) -8.3(5) no
C(19) C(20) C(15) H(13) -178.7(3) no
C(14) C(20) C(15) H(13) -0.7(5) no
C(3) C(21) C(26) H(7) -0.9(5) no
C(22) C(21) C(26) H(7) -179.8(3) no
C(20) C(15) C(16) H(14) -175.6(3) no
H(13) C(15) C(16) C(17) 179.1(3) no
H(13) C(15) C(16) H(14) 0.6(5) no
N(4) C(44) C(43) H(35) -177.8(3) no
H(36) C(44) C(43) C(42) -177.8(3) no
H(36) C(44) C(43) H(35) 2.5(5) no
C(22) C(23) C(24) H(4) 178.4(3) no
H(37) C(23) C(24) C(25) -179.7(3) no
H(37) C(23) C(24) H(4) -2.7(5) no
C(41) C(42) C(43) H(35) 177.5(3) no
H(34) C(42) C(43) C(44) 178.9(3) no
H(34) C(42) C(43) H(35) -1.5(6) no
C(5) C(6) C(7) H(11) 178.7(3) no
H(10) C(6) C(7) C(8) 179.2(3) no
H(10) C(6) C(7) H(11) -1.8(5) no
C(21) C(26) C(25) H(5) 175.3(3) no
H(7) C(26) C(25) C(24) 179.8(3) no
H(7) C(26) C(25) H(5) -3.4(5) no
C(27) C(32) C(31) H(19) 177.6(3) no
H(18) C(32) C(31) C(30) -177.4(3) no
H(18) C(32) C(31) H(19) 0.3(5) no
C(32) C(31) C(30) H(20) 176.7(3) no
H(19) C(31) C(30) C(29) -174.8(3) no
H(19) C(31) C(30) H(20) -0.9(5) no
C(31) C(30) C(29) H(21) 177.5(3) no
H(20) C(30) C(29) C(28) -176.6(3) no
H(20) C(30) C(29) H(21) 4.0(5) no
C(18) C(17) C(16) H(14) 177.1(3) no
H(15) C(17) C(16) C(15) 176.4(3) no
H(15) C(17) C(16) H(14) -5.3(5) no
C(26) C(25) C(24) H(4) -176.9(3) no
H(5) C(25) C(24) C(23) -176.5(3) no
H(5) C(25) C(24) H(4) 6.7(6) no
